data_2217639
loop_
_publ_author_name
'Wood, Matthew R.'
'Brettell, Thomas A.'
'Thompson, Hugh W.'
'Lalancette, Roger A.'

_publ_section_title
;
 The hydrochloride salt of <small>L</small>-ecgonine, a congener of
 cocaine
;
_journal_coeditor_code RN2039
_journal_issue 2
_journal_name_full 'Acta Crystallographica Section E'
_journal_page_first o525
_journal_page_last o525
_journal_paper_doi 10.1107/S1600536808002535
_journal_volume 64
_journal_year 2008
_chemical_formula_iupac 'C9 H16 N O3 +, Cl -'
_chemical_formula_moiety 'C9 H16 N O3 +, Cl -'
_chemical_formula_sum 'C9 H16 Cl N O3'
_chemical_formula_weight 221.68
_chemical_melting_point 519
_chemical_name_common 'ecgonine hydrochloride'
_chemical_name_systematic
;
(1R,2R,3S,5S,8S)-3-hydroxy-8-methyl-8-azoniabicyclo[3.2.1]octane-2-carboxylic
acid chloride
;
_space_group_IT_number 19
_symmetry_cell_setting orthorhombic
_symmetry_space_group_name_Hall 'P 2ac 2ab'
_symmetry_space_group_name_H-M 'P 21 21 21'
_atom_sites_solution_hydrogens geom
_atom_sites_solution_primary direct
_atom_sites_solution_secondary difmap
_audit_creation_method SHELXL-97
_cell_angle_alpha 90.00
_cell_angle_beta 90.00
_cell_angle_gamma 90.00
_cell_formula_units_Z 4
_cell_length_a 6.6962(4)
_cell_length_b 12.0519(8)
_cell_length_c 13.0632(8)
_cell_measurement_reflns_used 7772
_cell_measurement_temperature 100(2)
_cell_measurement_theta_max 67.90
_cell_measurement_theta_min 4.99
_cell_volume 1054.23(11)
_computing_cell_refinement 'APEX2 (Bruker, 2006)'
_computing_data_collection 'APEX2 (Bruker, 2006)'
_computing_data_reduction 'SAINT (Bruker, 2005)'
_computing_molecular_graphics 'SHELXTL (Sheldrick, 2008)'
_computing_publication_material 'SHELXTL (Sheldrick, 2008)'
_computing_structure_refinement 'SHELXTL (Sheldrick, 2008)'
_computing_structure_solution 'SHELXTL (Sheldrick, 2008)'
_diffrn_ambient_temperature 100(2)
_diffrn_measured_fraction_theta_full 0.992
_diffrn_measured_fraction_theta_max 0.992
_diffrn_measurement_device_type 'Bruker SMART CCD APEXII area-detector'
_diffrn_measurement_method '\f and \w'
_diffrn_radiation_monochromator graphite
_diffrn_radiation_source 'fine-focus sealed tube'
_diffrn_radiation_type CuK\a
_diffrn_radiation_wavelength 1.54178
_diffrn_reflns_av_R_equivalents 0.037
_diffrn_reflns_av_sigmaI/netI 0.037
_diffrn_reflns_limit_h_max 8
_diffrn_reflns_limit_h_min -8
_diffrn_reflns_limit_k_max 13
_diffrn_reflns_limit_k_min -14
_diffrn_reflns_limit_l_max 15
_diffrn_reflns_limit_l_min -15
_diffrn_reflns_number 7772
_diffrn_reflns_theta_full 67.90
_diffrn_reflns_theta_max 67.90
_diffrn_reflns_theta_min 4.99
_diffrn_standards_decay_% 0
_diffrn_standards_number 0
_exptl_absorpt_coefficient_mu 3.090
_exptl_absorpt_correction_T_max 0.7684
_exptl_absorpt_correction_T_min 0.3186
_exptl_absorpt_correction_type numerical
_exptl_absorpt_process_details '(SADABS; Sheldrick, 2001)'
_exptl_crystal_colour colourless
_exptl_crystal_density_diffrn 1.397
_exptl_crystal_density_method 'not measured'
_exptl_crystal_description plate
_exptl_crystal_F_000 472
_exptl_crystal_size_max 0.48
_exptl_crystal_size_mid 0.32
_exptl_crystal_size_min 0.09
_refine_diff_density_max 0.28
_refine_diff_density_min -0.16
_refine_ls_abs_structure_details 'Flack (1983), 766 Friedel pairs'
_refine_ls_abs_structure_Flack 0.038(12)
_refine_ls_extinction_method none
_refine_ls_goodness_of_fit_ref 1.09
_refine_ls_hydrogen_treatment mixed
_refine_ls_matrix_type full
_refine_ls_number_parameters 140
_refine_ls_number_reflns 1891
_refine_ls_number_restraints 0
_refine_ls_restrained_S_all 1.09
_refine_ls_R_factor_all 0.026
_refine_ls_R_factor_gt 0.026
_refine_ls_shift/su_max 0.00
_refine_ls_shift/su_mean 0.00
_refine_ls_structure_factor_coef Fsqd
_refine_ls_weighting_details 'calc w=1/[\s^2^(Fo^2^)+(0.0374P)^2^+0.1025P] where P=(Fo^2^+2Fc^2^)/3'
_refine_ls_weighting_scheme calc
_refine_ls_wR_factor_gt 0.064
_refine_ls_wR_factor_ref 0.064
_reflns_number_gt 1869
_reflns_number_total 1891
_reflns_threshold_expression I>2\s(I)
_cod_data_source_file rn2039.cif
_cod_data_source_block I
_cod_database_code 2217639
_cod_database_fobs_code 2217639

loop_
_symmetry_equiv_pos_as_xyz
'x, y, z'
'-x+1/2, -y, z+1/2'
'-x, y+1/2, -z+1/2'
'x+1/2, -y+1/2, -z'

loop_
_atom_site_type_symbol
_atom_site_label
_atom_site_fract_x
_atom_site_fract_y
_atom_site_fract_z
_atom_site_U_iso_or_equiv
_atom_site_adp_type
_atom_site_calc_flag
_atom_site_refinement_flags
_atom_site_occupancy
Cl Cl1 1.15082(5) 0.03004(3) 0.93490(2) 0.01911(12) Uani d . 1
O O1 1.11678(16) 0.09863(10) 0.66307(8) 0.0223(3) Uani d . 1
N N1 0.90975(18) 0.22175(10) 0.80625(10) 0.0151(3) Uani d . 1
H H1A 0.993(3) 0.1724(15) 0.7911(13) 0.011(4) Uiso d . 1
C C1 0.8277(2) 0.27231(12) 0.70884(11) 0.0166(3) Uani d . 1
H H1 0.9205 0.3299 0.6810 0.020 Uiso calc R 1
O O2 1.00257(18) 0.10367(10) 0.50203(8) 0.0225(2) Uani d . 1
H H2A 1.114(4) 0.0701(18) 0.4919(16) 0.030(6) Uiso d . 1
C C2 0.7936(2) 0.17867(12) 0.63060(10) 0.0156(3) Uani d . 1
H H2 0.7340 0.2120 0.5675 0.019 Uiso calc R 1
O O3 0.65419(18) -0.00835(9) 0.61569(9) 0.0209(2) Uani d . 1
H H3A 0.581(3) -0.0049(18) 0.5697(17) 0.027(6) Uiso d . 1
C C3 0.6447(2) 0.09137(11) 0.67333(11) 0.0167(3) Uani d . 1
H H3 0.5062 0.1221 0.6690 0.020 Uiso calc R 1
C C4 0.6902(2) 0.06231(11) 0.78466(11) 0.0171(3) Uani d . 1
H H4A 0.5763 0.0204 0.8136 0.021 Uiso calc R 1
H H4B 0.8093 0.0137 0.7871 0.021 Uiso calc R 1
C C5 0.7279(2) 0.16482(12) 0.85015(10) 0.0160(3) Uani d . 1
H H5 0.7488 0.1445 0.9236 0.019 Uiso calc R 1
C C6 0.5645(2) 0.25347(13) 0.83876(12) 0.0199(3) Uani d . 1
H H6A 0.5552 0.2995 0.9013 0.024 Uiso calc R 1
H H6B 0.4331 0.2186 0.8258 0.024 Uiso calc R 1
C C7 0.6311(2) 0.32474(12) 0.74556(11) 0.0198(3) Uani d . 1
H H7A 0.5292 0.3225 0.6907 0.024 Uiso calc R 1
H H7B 0.6523 0.4029 0.7662 0.024 Uiso calc R 1
C C8 0.9992(3) 0.30568(12) 0.87629(12) 0.0208(3) Uani d . 1
H H8A 0.8960 0.3583 0.8980 0.031 Uiso calc R 1
H H8B 1.1057 0.3457 0.8404 0.031 Uiso calc R 1
H H8C 1.0548 0.2683 0.9365 0.031 Uiso calc R 1
C C9 0.9887(2) 0.12311(12) 0.60124(11) 0.0170(3) Uani d . 1

loop_
_atom_site_aniso_label
_atom_site_aniso_U_11
_atom_site_aniso_U_22
_atom_site_aniso_U_33
_atom_site_aniso_U_12
_atom_site_aniso_U_13
_atom_site_aniso_U_23
Cl1 0.02045(18) 0.02077(18) 0.01611(18) 0.00468(14) -0.00101(13) 0.00132(12)
O1 0.0185(6) 0.0301(6) 0.0183(5) 0.0077(5) -0.0008(4) -0.0025(4)
N1 0.0164(6) 0.0132(6) 0.0157(6) 0.0007(5) 0.0003(5) -0.0015(5)
C1 0.0207(7) 0.0145(6) 0.0146(7) 0.0008(6) 0.0011(6) 0.0021(5)
O2 0.0237(6) 0.0285(6) 0.0153(5) 0.0099(5) 0.0032(4) -0.0007(4)
C2 0.0178(7) 0.0161(7) 0.0130(6) 0.0019(6) -0.0001(6) 0.0018(6)
O3 0.0223(5) 0.0192(5) 0.0212(5) 0.0010(4) -0.0055(5) -0.0052(4)
C3 0.0155(6) 0.0160(7) 0.0186(7) 0.0013(6) -0.0009(6) -0.0031(5)
C4 0.0190(7) 0.0152(7) 0.0171(7) -0.0021(5) -0.0001(6) 0.0019(5)
C5 0.0170(7) 0.0168(7) 0.0143(6) -0.0007(6) 0.0015(6) 0.0014(5)
C6 0.0213(8) 0.0215(8) 0.0168(7) 0.0036(6) 0.0025(6) -0.0001(6)
C7 0.0243(8) 0.0182(7) 0.0169(7) 0.0065(6) 0.0005(6) 0.0022(6)
C8 0.0258(8) 0.0170(7) 0.0198(7) -0.0018(6) -0.0034(7) -0.0034(6)
C9 0.0196(7) 0.0148(6) 0.0165(7) -0.0013(6) 0.0008(6) -0.0003(5)

loop_
_atom_type_symbol
_atom_type_description
_atom_type_scat_dispersion_real
_atom_type_scat_dispersion_imag
_atom_type_scat_source
C C 0.0181 0.0091 'International Tables Vol C Tables 4.2.6.8 and 6.1.1.4'
H H 0.0000 0.0000 'International Tables Vol C Tables 4.2.6.8 and 6.1.1.4'
N N 0.0311 0.0180 'International Tables Vol C Tables 4.2.6.8 and 6.1.1.4'
O O 0.0492 0.0322 'International Tables Vol C Tables 4.2.6.8 and 6.1.1.4'
Cl Cl 0.3639 0.7018 'International Tables Vol C Tables 4.2.6.8 and 6.1.1.4'

loop_
_geom_angle_atom_site_label_1
_geom_angle_atom_site_label_2
_geom_angle_atom_site_label_3
_geom_angle
C8 N1 C5 113.55(12)
C8 N1 C1 112.88(11)
C5 N1 C1 102.09(11)
C8 N1 H1A 110.9(12)
C5 N1 H1A 107.8(12)
C1 N1 H1A 109.2(11)
N1 C1 C7 102.35(11)
N1 C1 C2 108.47(11)
C7 C1 C2 112.42(12)
N1 C1 H1 111.1
C7 C1 H1 111.1
C2 C1 H1 111.1
C9 O2 H2A 107.2(14)
C9 C2 C1 111.31(12)
C9 C2 C3 110.15(11)
C1 C2 C3 110.69(11)
C9 C2 H2 108.2
C1 C2 H2 108.2
C3 C2 H2 108.2
C3 O3 H3A 109.7(16)
O3 C3 C4 107.59(11)
O3 C3 C2 110.75(11)
C4 C3 C2 111.71(12)
O3 C3 H3 108.9
C4 C3 H3 108.9
C2 C3 H3 108.9
C5 C4 C3 112.45(11)
C5 C4 H4A 109.1
C3 C4 H4A 109.1
C5 C4 H4B 109.1
C3 C4 H4B 109.1
H4A C4 H4B 107.8
N1 C5 C4 106.79(11)
N1 C5 C6 102.78(12)
C4 C5 C6 113.04(12)
N1 C5 H5 111.3
C4 C5 H5 111.3
C6 C5 H5 111.3
C5 C6 C7 104.81(12)
C5 C6 H6A 110.8
C7 C6 H6A 110.8
C5 C6 H6B 110.8
C7 C6 H6B 110.8
H6A C6 H6B 108.9
C1 C7 C6 105.24(12)
C1 C7 H7A 110.7
C6 C7 H7A 110.7
C1 C7 H7B 110.7
C6 C7 H7B 110.7
H7A C7 H7B 108.8
N1 C8 H8A 109.5
N1 C8 H8B 109.5
H8A C8 H8B 109.5
N1 C8 H8C 109.5
H8A C8 H8C 109.5
H8B C8 H8C 109.5
O1 C9 O2 124.07(15)
O1 C9 C2 123.17(13)
O2 C9 C2 112.76(13)

loop_
_geom_bond_atom_site_label_1
_geom_bond_atom_site_label_2
_geom_bond_distance
O1 C9 1.214(2)
N1 C8 1.4897(19)
N1 C5 1.5106(18)
N1 C1 1.5141(19)
N1 H1A 0.84(2)
C1 C7 1.537(2)
C1 C2 1.5397(19)
C1 H1 1.0000
O2 C9 1.3202(18)
O2 H2A 0.86(3)
C2 C9 1.518(2)
C2 C3 1.553(2)
C2 H2 1.0000
O3 C3 1.4196(17)
O3 H3A 0.78(2)
C3 C4 1.5266(19)
C3 H3 1.0000
C4 C5 1.524(2)
C4 H4A 0.9900
C4 H4B 0.9900
C5 C6 1.536(2)
C5 H5 1.0000
C6 C7 1.555(2)
C6 H6A 0.9900
C6 H6B 0.9900
C7 H7A 0.9900
C7 H7B 0.9900
C8 H8A 0.9800
C8 H8B 0.9800
C8 H8C 0.9800

loop_
_geom_hbond_atom_site_label_D
_geom_hbond_atom_site_label_H
_geom_hbond_atom_site_label_A
_geom_hbond_site_symmetry_A
_geom_hbond_distance_DH
_geom_hbond_distance_HA
_geom_hbond_distance_DA
_geom_hbond_angle_DHA
_geom_hbond_publ_flag
N1 H1A Cl1 1_555 0.84(2) 2.754(18) 3.2816(13) 122.3(14) yes
N1 H1A O1 1_555 0.84(2) 2.066(19) 2.7608(17) 140(2) yes
O2 H2A Cl1 2_754 0.86(3) 2.12(3) 2.9585(12) 165(2) yes
O3 H3A Cl1 2_654 0.78(2) 2.37(2) 3.1332(12) 169(2) yes
C8 H8B O3 3_756 0.98 2.45 3.2280(19) 136 yes

loop_
_geom_torsion_atom_site_label_1
_geom_torsion_atom_site_label_2
_geom_torsion_atom_site_label_3
_geom_torsion_atom_site_label_4
_geom_torsion
C8 N1 C1 C7 -76.54(14)
C5 N1 C1 C7 45.72(13)
C8 N1 C1 C2 164.47(12)
C5 N1 C1 C2 -73.27(13)
N1 C1 C2 C9 -63.62(15)
C7 C1 C2 C9 -176.06(12)
N1 C1 C2 C3 59.24(15)
C7 C1 C2 C3 -53.20(15)
C9 C2 C3 O3 -40.45(15)
C1 C2 C3 O3 -163.98(12)
C9 C2 C3 C4 79.46(14)
C1 C2 C3 C4 -44.07(15)
O3 C3 C4 C5 167.87(12)
C2 C3 C4 C5 46.12(16)
C8 N1 C5 C4 -164.71(12)
C1 N1 C5 C4 73.48(13)
C8 N1 C5 C6 76.10(14)
C1 N1 C5 C6 -45.70(13)
C3 C4 C5 N1 -62.00(15)
C3 C4 C5 C6 50.30(16)
N1 C5 C6 C7 27.58(14)
C4 C5 C6 C7 -87.15(14)
N1 C1 C7 C6 -27.97(14)
C2 C1 C7 C6 88.20(14)
C5 C6 C7 C1 0.32(16)
C1 C2 C9 O1 43.35(19)
C3 C2 C9 O1 -79.82(17)
C1 C2 C9 O2 -137.22(13)
C3 C2 C9 O2 99.61(14)

loop_
_cod_related_entry_id
_cod_related_entry_database
_cod_related_entry_code
1 ChemSpider 9108263
